data_4344881
loop_
_publ_author_name
'Gupta, Abhishek Kumar'
'Dhir, Abhimanew'
'Pradeep, Chullikkattil P.'

_publ_section_title
;
 Multifunctional Zn(II) Complexes: Photophysical Properties and Catalytic
 Transesterification toward Biodiesel Synthesis.
;
_journal_issue 15
_journal_name_full 'Inorganic chemistry'
_journal_page_first 7492
_journal_page_last 7500
_journal_paper_doi 10.1021/acs.inorgchem.6b00804
_journal_volume 55
_journal_year 2016
_chemical_formula_sum 'C25 H42 N2 O18 Zn2'
_chemical_formula_weight 789.34
_chemical_name_systematic
;
 ?
;
_space_group_crystal_system monoclinic
_space_group_IT_number 14
_space_group_name_Hall '-P 2ybc'
_space_group_name_H-M_alt 'P 1 21/c 1'
_symmetry_space_group_name_Hall '-P 2ybc'
_symmetry_space_group_name_H-M 'P 1 21/c 1'
_atom_sites_solution_hydrogens mixed
_audit_creation_method SHELXL-2014
_cell_angle_alpha 90
_cell_angle_beta 105.562(5)
_cell_angle_gamma 90
_cell_formula_units_Z 8
_cell_length_a 16.0116(7)
_cell_length_b 29.3742(10)
_cell_length_c 14.5726(6)
_cell_measurement_reflns_used 6646
_cell_measurement_temperature 293(2)
_cell_measurement_theta_max 27.2170
_cell_measurement_theta_min 1.9080
_cell_volume 6602.6(5)
_computing_cell_refinement
;
CrysAlisPro, Agilent Technologies,
Version 1.171.37.33c (release 11-04-2014 CrysAlis171 .NET)
(compiled Apr 11 2014,15:12:41)
;
_computing_data_collection
;
CrysAlisPro, Agilent Technologies,
Version 1.171.37.33c (release 11-04-2014 CrysAlis171 .NET)
(compiled Apr 11 2014,15:12:41)
;
_computing_data_reduction
;
CrysAlisPro, Agilent Technologies,
Version 1.171.37.33c (release 11-04-2014 CrysAlis171 .NET)
(compiled Apr 11 2014,15:12:41)
;
_computing_molecular_graphics 'Ortep for Windows (Farrugia, 2012)'
_computing_publication_material 'WinGX publication routines (Farrugia, 2012)'
_computing_structure_refinement 'SHELXL-2014 (Sheldrick, 2014)'
_diffrn_ambient_temperature 293(2)
_diffrn_detector_area_resol_mean 7.9987
_diffrn_measured_fraction_theta_full 0.970
_diffrn_measured_fraction_theta_max 0.848
_diffrn_measurement_device_type 'SuperNova, Dual, Cu at zero, Eos'
_diffrn_measurement_method '\w scans'
_diffrn_radiation_type MoK\a
_diffrn_radiation_wavelength 0.71073
_diffrn_reflns_av_R_equivalents 0.0320
_diffrn_reflns_av_unetI/netI 0.0775
_diffrn_reflns_Laue_measured_fraction_full 0.970
_diffrn_reflns_Laue_measured_fraction_max 0.848
_diffrn_reflns_limit_h_max 13
_diffrn_reflns_limit_h_min -20
_diffrn_reflns_limit_k_max 25
_diffrn_reflns_limit_k_min -39
_diffrn_reflns_limit_l_max 19
_diffrn_reflns_limit_l_min -14
_diffrn_reflns_number 22971
_diffrn_reflns_point_group_measured_fraction_full 0.970
_diffrn_reflns_point_group_measured_fraction_max 0.848
_diffrn_reflns_theta_full 25.242
_diffrn_reflns_theta_max 28.303
_diffrn_reflns_theta_min 1.817
_diffrn_source 'SuperNova (Mo) X-ray Source'
_exptl_absorpt_coefficient_mu 1.534
_exptl_absorpt_correction_T_max 0.983
_exptl_absorpt_correction_T_min 0.975
_exptl_absorpt_correction_type gaussian
_exptl_absorpt_process_details
;
CrysAlisPro, Agilent Technologies,
Version 1.171.37.33c (release 11-04-2014 CrysAlis171 .NET)
(compiled Apr 11 2014,15:12:41)
Numerical absorption correction based on gaussian integration over
            a multifaceted crystal model
Empirical absorption correction using spherical harmonics,
 implemented in SCALE3 ABSPACK scaling algorithm.
;
_exptl_crystal_colour yellow
_exptl_crystal_density_diffrn 1.588
_exptl_crystal_density_method 'not measured'
_exptl_crystal_description Block
_exptl_crystal_F_000 3280
_exptl_crystal_size_max 0.3670
_exptl_crystal_size_mid 0.3300
_exptl_crystal_size_min 0.2283
_refine_diff_density_max 0.842
_refine_diff_density_min -0.802
_refine_diff_density_rms 0.111
_refine_ls_extinction_method none
_refine_ls_goodness_of_fit_ref 1.066
_refine_ls_hydrogen_treatment mixed
_refine_ls_matrix_type full
_refine_ls_number_parameters 873
_refine_ls_number_reflns 13939
_refine_ls_number_restraints 6
_refine_ls_restrained_S_all 1.066
_refine_ls_R_factor_all 0.1296
_refine_ls_R_factor_gt 0.0737
_refine_ls_shift/su_max 0.014
_refine_ls_shift/su_mean 0.001
_refine_ls_structure_factor_coef Fsqd
_refine_ls_weighting_details 'w=1/[\s^2^(Fo^2^)+(0.0622P)^2^+17.0332P] where P=(Fo^2^+2Fc^2^)/3'
_refine_ls_weighting_scheme calc
_refine_ls_wR_factor_gt 0.1640
_refine_ls_wR_factor_ref 0.2082
_reflns_Friedel_coverage 0.000
_reflns_number_gt 8359
_reflns_number_total 13939
_reflns_threshold_expression 'I > 2\s(I)'
_cod_data_source_file ic6b00804_si_003.cif
_cod_data_source_block shelx
_cod_depositor_comments 'Adding full bibliography for 4344880--4344882.cif.'
_cod_database_code 4344881
_shelx_space_group_comment
;
The symmetry employed for this shelxl refinement is uniquely defined
by the following loop, which should always be used as a source of
symmetry information in preference to the above space-group names.
They are only intended as comments.
;
_shelxl_version_number 2014-1

loop_
_space_group_symop_operation_xyz
'x, y, z'
'-x, y+1/2, -z+1/2'
'-x, -y, -z'
'x, -y-1/2, z-1/2'

loop_
_atom_site_label
_atom_site_type_symbol
_atom_site_fract_x
_atom_site_fract_y
_atom_site_fract_z
_atom_site_U_iso_or_equiv
_atom_site_adp_type
_atom_site_occupancy
_atom_site_site_symmetry_order
_atom_site_calc_flag
_atom_site_refinement_flags_posn
_atom_site_refinement_flags_adp
Zn2 Zn 0.80412(4) 0.35898(2) 0.47727(5) 0.03857(19) Uani 1 1 d . .
Zn3 Zn 0.70713(4) 0.63559(2) 1.03468(5) 0.03885(19) Uani 1 1 d . .
Zn1 Zn 0.75716(5) 0.30960(2) 0.65221(5) 0.0427(2) Uani 1 1 d . .
Zn4 Zn 0.75972(5) 0.68444(2) 0.86241(5) 0.0465(2) Uani 1 1 d . .
O1 O 0.7977(3) 0.37247(13) 0.6150(3) 0.0446(10) Uani 1 1 d . .
O14 O 0.7154(3) 0.62175(13) 0.8974(3) 0.0427(10) Uani 1 1 d . .
O17 O 0.6984(3) 0.63680(15) 1.1778(3) 0.0463(10) Uani 1 1 d D .
O18 O 0.8298(3) 0.65167(16) 1.0851(3) 0.0531(12) Uani 1 1 d . .
O7 O 0.6798(3) 0.34524(16) 0.4297(3) 0.0524(11) Uani 1 1 d . .
O9 O 0.8120(3) 0.35715(15) 0.3349(3) 0.0495(11) Uani 1 1 d D .
O13 O 0.8924(3) 0.52191(15) 0.9296(3) 0.0566(12) Uani 1 1 d . .
N2 N 0.8570(3) 0.42128(16) 0.4720(3) 0.0352(11) Uani 1 1 d . .
N3 N 0.6533(3) 0.57336(16) 1.0390(3) 0.0343(10) Uani 1 1 d . .
O22 O 0.8123(4) 0.73996(17) 0.8049(4) 0.0676(15) Uani 1 1 d D .
O5 O 0.8605(3) 0.27564(15) 0.6425(4) 0.0580(12) Uani 1 1 d . .
O4 O 0.7184(5) 0.25248(17) 0.7177(5) 0.090(2) Uani 1 1 d . .
O60 O 0.6077(3) 0.47471(16) 0.5775(4) 0.0628(13) Uani 1 1 d . .
O63 O 0.5689(4) 0.43603(17) 0.6917(4) 0.0789(17) Uani 1 1 d . .
O19 O 0.8676(3) 0.68418(18) 0.9656(3) 0.0659(15) Uani 1 1 d . .
O21 O 0.6235(3) 0.68545(17) 0.9969(4) 0.0591(13) Uani 1 1 d . .
N1 N 0.7464(3) 0.33646(16) 0.7751(4) 0.0387(11) Uani 1 1 d . .
O6 O 0.8833(3) 0.30676(15) 0.5128(3) 0.0526(11) Uani 1 1 d . .
O15 O 0.4741(3) 0.55836(15) 1.0375(4) 0.0549(12) Uani 1 1 d . .
H H 0.4361 0.5750 1.0059 0.082 Uiso 1 1 calc R U
O8 O 0.6526(3) 0.30512(18) 0.5485(4) 0.0645(14) Uani 1 1 d . .
N4 N 0.7495(3) 0.66175(16) 0.7298(3) 0.0368(11) Uani 1 1 d . .
O12 O 0.9290(4) 0.56166(15) 0.8156(4) 0.0705(15) Uani 1 1 d . .
O20 O 0.6593(4) 0.71925(16) 0.8779(4) 0.0711(15) Uani 1 1 d . .
O10 O 1.0338(3) 0.44065(15) 0.4656(4) 0.0569(12) Uani 1 1 d . .
H10 H 1.0727 0.4246 0.4976 0.085 Uiso 1 1 calc R U
O16 O 0.7042(3) 0.49404(18) 1.1673(4) 0.0749(16) Uani 1 1 d . .
H16 H 0.7397 0.5071 1.2103 0.112 Uiso 1 1 calc R U
O23 O 0.9085(4) 0.7092(2) 0.6133(4) 0.0740(16) Uani 1 1 d . .
HB H 0.9022 0.7001 0.5587 0.111 Uiso 1 1 calc R U
C33 C 0.6338(3) 0.54498(19) 0.9700(4) 0.0350(12) Uani 1 1 d . .
HC H 0.6052 0.5188 0.9808 0.042 Uiso 1 1 calc R U
O27 O 0.6461(5) 0.3861(2) 0.0568(5) 0.114(3) Uani 1 1 d . .
O11 O 0.7980(4) 0.5000(2) 0.3520(4) 0.0744(15) Uani 1 1 d . .
H11 H 0.7623 0.4920 0.3031 0.112 Uiso 1 1 calc R U
C31 C 0.6504(3) 0.54820(18) 0.8777(4) 0.0335(12) Uani 1 1 d . .
C8 C 0.8741(3) 0.45074(18) 0.5395(4) 0.0352(12) Uani 1 1 d . .
H8 H 0.9006 0.4774 0.5277 0.042 Uiso 1 1 calc R U
O3 O 0.5834(4) 0.2986(2) 0.8990(5) 0.093(2) Uani 1 1 d . .
H3 H 0.5418 0.2868 0.8612 0.139 Uiso 1 1 calc R U
C6 C 0.8333(4) 0.45074(19) 0.8148(4) 0.0404(14) Uani 1 1 d . .
H6 H 0.8251 0.4521 0.8756 0.048 Uiso 1 1 calc R U
O26 O 1.1561(4) 0.3823(2) 0.5525(5) 0.097(2) Uani 1 1 d . .
C7 C 0.7692(4) 0.3765(2) 0.8056(4) 0.0423(14) Uani 1 1 d . .
H7 H 0.7595 0.3841 0.8638 0.051 Uiso 1 1 calc R U
C4 C 0.8204(3) 0.40878(17) 0.6676(4) 0.0326(12) Uani 1 1 d . .
C14 C 0.9760(4) 0.4137(2) 0.3976(5) 0.0487(16) Uani 1 1 d . .
H14A H 0.9806 0.3822 0.4186 0.058 Uiso 1 1 calc R U
H14B H 0.9911 0.4151 0.3375 0.058 Uiso 1 1 calc R U
C30 C 0.6875(3) 0.58667(18) 0.8432(4) 0.0326(12) Uani 1 1 d . .
O28 O 0.6809(5) 0.3182(2) 0.1082(5) 0.101(2) Uani 1 1 d . .
O2 O 0.7971(4) 0.3276(2) 0.9916(4) 0.0850(18) Uani 1 1 d . .
H2 H 0.7569 0.3454 0.9874 0.127 Uiso 1 1 calc R U
C28 C 0.6666(4) 0.54680(19) 0.6913(4) 0.0421(14) Uani 1 1 d . .
HD H 0.6714 0.5462 0.6291 0.050 Uiso 1 1 calc R U
C5 C 0.8082(4) 0.41157(18) 0.7606(4) 0.0369(13) Uani 1 1 d . .
C29 C 0.6945(4) 0.58495(19) 0.7473(4) 0.0398(14) Uani 1 1 d . .
C43 C 0.7794(4) 0.6940(2) 0.6666(4) 0.0413(14) Uani 1 1 d . .
C34 C 0.7270(4) 0.6216(2) 0.6988(5) 0.0431(14) Uani 1 1 d . .
HE H 0.7320 0.6150 0.6381 0.052 Uiso 1 1 calc R U
C35 C 0.6244(3) 0.5652(2) 1.1257(4) 0.0360(13) Uani 1 1 d . .
C1 C 0.8698(4) 0.48757(19) 0.7814(4) 0.0385(13) Uani 1 1 d . .
C38 C 0.5319(4) 0.5842(2) 1.1082(5) 0.0453(15) Uani 1 1 d . .
H38A H 0.5143 0.5831 1.1668 0.054 Uiso 1 1 calc R U
H38B H 0.5307 0.6157 1.0880 0.054 Uiso 1 1 calc R U
C3 C 0.8569(3) 0.44734(18) 0.6322(4) 0.0332(12) Uani 1 1 d . .
C27 C 0.6319(4) 0.50955(19) 0.7261(4) 0.0399(14) Uani 1 1 d . .
C21 C 0.8995(4) 0.5278(2) 0.8420(5) 0.0463(15) Uani 1 1 d . .
C9 C 0.7072(4) 0.3059(2) 0.8338(4) 0.0436(15) Uani 1 1 d . .
O25 O 1.1686(5) 0.3118(2) 0.5911(5) 0.113(3) Uani 1 1 d . .
C32 C 0.6235(4) 0.51120(19) 0.8182(4) 0.0389(13) Uani 1 1 d . .
HG H 0.5989 0.4865 0.8410 0.047 Uiso 1 1 calc R U
C37 C 0.6848(4) 0.5915(2) 1.2063(4) 0.0471(15) Uani 1 1 d D .
HH H 0.6601 0.5926 1.2602 0.056 Uiso 1 1 calc R U
HI H 0.7400 0.5758 1.2263 0.056 Uiso 1 1 calc R U
C2 C 0.8808(3) 0.48528(19) 0.6905(4) 0.0384(13) Uani 1 1 d . .
H2A H 0.9051 0.5101 0.6675 0.046 Uiso 1 1 calc R U
C26 C 0.5997(4) 0.4692(2) 0.6653(5) 0.0500(16) Uani 1 1 d . .
C13 C 0.8829(4) 0.4304(2) 0.3836(4) 0.0393(13) Uani 1 1 d . .
C15 C 0.8230(4) 0.4025(2) 0.3050(5) 0.0523(16) Uani 1 1 d D .
H15A H 0.7668 0.4173 0.2853 0.063 Uiso 1 1 calc R U
H15B H 0.8467 0.4015 0.2503 0.063 Uiso 1 1 calc R U
C17 C 0.9007(4) 0.2791(2) 0.5792(5) 0.0467(15) Uani 1 1 d . .
C41 C 0.8836(4) 0.6699(2) 1.0481(5) 0.0467(15) Uani 1 1 d . .
O24 O 0.7061(4) 0.6619(3) 0.5091(4) 0.095(2) Uani 1 1 d . .
HJ H 0.6545 0.6576 0.4835 0.142 Uiso 1 1 calc R U
C22 C 0.9215(5) 0.5577(3) 0.9988(6) 0.067(2) Uani 1 1 d . .
H22A H 0.8922 0.5861 0.9760 0.081 Uiso 1 1 calc R U
H22B H 0.9835 0.5624 1.0107 0.081 Uiso 1 1 calc R U
C20 C 0.5365(4) 0.3209(3) 0.4114(6) 0.067(2) Uani 1 1 d . .
H20A H 0.5278 0.3401 0.3564 0.101 Uiso 1 1 calc R U
H20B H 0.4998 0.3308 0.4499 0.101 Uiso 1 1 calc R U
H20C H 0.5225 0.2900 0.3914 0.101 Uiso 1 1 calc R U
C25 C 0.5761(6) 0.4388(3) 0.5084(6) 0.077(2) Uani 1 1 d . .
HK H 0.5140 0.4353 0.4968 0.092 Uiso 1 1 calc R U
HL H 0.6039 0.4102 0.5314 0.092 Uiso 1 1 calc R U
C18 C 0.9742(5) 0.2473(3) 0.5850(7) 0.081(3) Uani 1 1 d . .
H18A H 1.0082 0.2448 0.6500 0.122 Uiso 1 1 calc R U
H18B H 1.0099 0.2587 0.5466 0.122 Uiso 1 1 calc R U
H18C H 0.9521 0.2178 0.5620 0.122 Uiso 1 1 calc R U
C39 C 0.6109(4) 0.7133(2) 0.9313(5) 0.0511(17) Uani 1 1 d . .
C50 C 1.1406(5) 0.3505(3) 0.6012(6) 0.063(2) Uani 1 1 d . .
C47 C 0.6420(5) 0.3542(3) 0.1123(6) 0.062(2) Uani 1 1 d . .
C16 C 0.8786(4) 0.4805(2) 0.3553(5) 0.0493(16) Uani 1 1 d . .
H16A H 0.9238 0.4970 0.4007 0.059 Uiso 1 1 calc R U
H16B H 0.8895 0.4833 0.2931 0.059 Uiso 1 1 calc R U
C42 C 0.9761(4) 0.6729(3) 1.1095(6) 0.071(2) Uani 1 1 d . .
HM H 0.9918 0.7043 1.1220 0.106 Uiso 1 1 calc R U
HN H 1.0142 0.6589 1.0770 0.106 Uiso 1 1 calc R U
HO H 0.9809 0.6574 1.1687 0.106 Uiso 1 1 calc R U
C36 C 0.6230(4) 0.5149(2) 1.1532(5) 0.0514(16) Uani 1 1 d . .
HP H 0.6046 0.5125 1.2112 0.062 Uiso 1 1 calc R U
HQ H 0.5809 0.4989 1.1033 0.062 Uiso 1 1 calc R U
C45 C 0.8684(4) 0.6777(2) 0.6638(5) 0.0558(18) Uani 1 1 d . .
HR H 0.9047 0.6742 0.7284 0.067 Uiso 1 1 calc R U
HS H 0.8633 0.6482 0.6330 0.067 Uiso 1 1 calc R U
C19 C 0.6303(4) 0.3235(2) 0.4689(5) 0.0463(16) Uani 1 1 d . .
C49 C 1.0910(5) 0.3593(3) 0.6703(6) 0.086(3) Uani 1 1 d . .
HT H 1.0333 0.3476 0.6464 0.129 Uiso 1 1 calc R U
HU H 1.0884 0.3915 0.6804 0.129 Uiso 1 1 calc R U
HV H 1.1188 0.3446 0.7295 0.129 Uiso 1 1 calc R U
C24 C 0.5978(7) 0.4527(3) 0.4197(6) 0.098(3) Uani 1 1 d . .
HW H 0.5720 0.4317 0.3696 0.147 Uiso 1 1 calc R U
HX H 0.6596 0.4526 0.4302 0.147 Uiso 1 1 calc R U
HY H 0.5759 0.4828 0.4020 0.147 Uiso 1 1 calc R U
C46 C 0.7783(6) 0.7412(2) 0.7095(6) 0.067(2) Uani 1 1 d D .
H46A H 0.8116 0.7620 0.6816 0.081 Uiso 1 1 calc R U
H46B H 0.7192 0.7523 0.6950 0.081 Uiso 1 1 calc R U
C23 C 0.8999(6) 0.5424(3) 1.0883(6) 0.082(3) Uani 1 1 d . .
H23A H 0.8381 0.5405 1.0769 0.123 Uiso 1 1 calc R U
H23B H 0.9226 0.5640 1.1384 0.123 Uiso 1 1 calc R U
H23C H 0.9252 0.5131 1.1068 0.123 Uiso 1 1 calc R U
C11 C 0.6265(4) 0.3284(3) 0.8489(7) 0.078(3) Uani 1 1 d . .
H11A H 0.6425 0.3563 0.8850 0.093 Uiso 1 1 calc R U
H11B H 0.5874 0.3363 0.7877 0.093 Uiso 1 1 calc R U
C40 C 0.5324(5) 0.7423(3) 0.9133(7) 0.084(3) Uani 1 1 d . .
H0AA H 0.4973 0.7329 0.9540 0.126 Uiso 1 1 calc R U
H1AA H 0.4996 0.7393 0.8479 0.126 Uiso 1 1 calc R U
H2AA H 0.5493 0.7735 0.9263 0.126 Uiso 1 1 calc R U
C44 C 0.7153(5) 0.6986(3) 0.5678(5) 0.066(2) Uani 1 1 d . .
H44A H 0.6588 0.7059 0.5765 0.079 Uiso 1 1 calc R U
H44B H 0.7332 0.7243 0.5358 0.079 Uiso 1 1 calc R U
C10 C 0.7710(5) 0.2933(3) 0.9282(6) 0.066(2) Uani 1 1 d . .
H10A H 0.7447 0.2698 0.9581 0.079 Uiso 1 1 calc R U
H10B H 0.8220 0.2801 0.9147 0.079 Uiso 1 1 calc R U
C48 C 0.5948(6) 0.3622(3) 0.1834(6) 0.085(3) Uani 1 1 d . .
H4AA H 0.5409 0.3458 0.1661 0.128 Uiso 1 1 calc R U
H5AA H 0.5834 0.3941 0.1866 0.128 Uiso 1 1 calc R U
H6AA H 0.6289 0.3518 0.2445 0.128 Uiso 1 1 calc R U
O29 O 0.7528(5) 0.4479(3) 1.0304(3) 0.139(3) Uani 1 1 d G .
H7AA H 0.7962 0.4306 1.0343 0.209 Uiso 1 1 d G U
H8AA H 0.7672 0.4694 1.0704 0.209 Uiso 1 1 d G U
O32 O 0.4451(5) 0.3634(3) 0.6249(5) 0.199(5) Uani 1 1 d G .
H9AA H 0.4989 0.3696 0.6396 0.298 Uiso 1 1 d G U
H0BA H 0.4158 0.3876 0.6093 0.298 Uiso 1 1 d G U
O31 O 0.7210(6) 0.5549(3) 0.4740(4) 0.172(4) Uani 1 1 d G .
H1BA H 0.7262 0.5310 0.4428 0.259 Uiso 1 1 d G U
H2BA H 0.7571 0.5748 0.4665 0.259 Uiso 1 1 d G U
O30 O 0.9101(6) 0.3970(4) 1.0855(8) 0.195(5) Uani 1 1 d . .
C12 C 0.6858(9) 0.2623(3) 0.7801(8) 0.151(6) Uani 1 1 d . .
H12A H 0.6991 0.2379 0.8266 0.181 Uiso 1 1 calc R U
H12B H 0.6235 0.2619 0.7527 0.181 Uiso 1 1 calc R U
O34 O 0.9164(3) 0.1997(2) 0.7790(6) 0.107(2) Uani 1 1 d G .
H3BA H 0.9656 0.2100 0.8095 0.160 Uiso 1 1 d G U
H4BA H 0.8940 0.2172 0.7326 0.160 Uiso 1 1 d G U
O33 O 0.4096(3) 0.3065(2) 0.7717(6) 0.117(3) Uani 1 1 d G .
H5BA H 0.3849 0.3024 0.7130 0.176 Uiso 1 1 d G U
H6BA H 0.4229 0.2807 0.7988 0.176 Uiso 1 1 d G U
H7BA H 0.653(3) 0.6527(14) 1.173(9) 0.176 Uiso 1 1 d D U
H9 H 0.851(5) 0.3402(12) 0.323(8) 0.176 Uiso 1 1 d D U
H4 H 0.715(3) 0.2314(19) 0.688(4) 0.026(15) Uiso 1 1 d . .
H22 H 0.793(6) 0.761(2) 0.835(2) 0.16(5) Uiso 1 1 d D .

loop_
_atom_site_aniso_label
_atom_site_aniso_U_11
_atom_site_aniso_U_22
_atom_site_aniso_U_33
_atom_site_aniso_U_23
_atom_site_aniso_U_13
_atom_site_aniso_U_12
Zn2 0.0478(4) 0.0332(4) 0.0404(4) -0.0056(3) 0.0217(3) -0.0114(3)
Zn3 0.0458(4) 0.0380(4) 0.0368(4) -0.0059(3) 0.0182(3) -0.0134(3)
Zn1 0.0626(5) 0.0294(4) 0.0448(4) -0.0053(3) 0.0295(4) -0.0101(3)
Zn4 0.0685(5) 0.0394(4) 0.0381(4) -0.0085(3) 0.0258(4) -0.0218(3)
O1 0.067(3) 0.032(2) 0.044(2) -0.008(2) 0.029(2) -0.0165(19)
O14 0.064(3) 0.035(2) 0.036(2) -0.0097(19) 0.024(2) -0.0206(19)
O17 0.051(2) 0.053(3) 0.040(2) -0.008(2) 0.022(2) -0.016(2)
O18 0.046(2) 0.073(3) 0.045(3) -0.014(2) 0.019(2) -0.022(2)
O7 0.049(2) 0.065(3) 0.048(3) -0.010(2) 0.021(2) -0.014(2)
O9 0.061(3) 0.048(3) 0.048(3) -0.012(2) 0.029(2) -0.019(2)
O13 0.078(3) 0.045(3) 0.051(3) -0.020(2) 0.024(3) -0.016(2)
N2 0.041(2) 0.035(3) 0.032(3) 0.001(2) 0.014(2) -0.007(2)
N3 0.040(2) 0.035(2) 0.028(2) 0.001(2) 0.011(2) -0.007(2)
O22 0.117(4) 0.044(3) 0.053(3) -0.012(3) 0.041(3) -0.035(3)
O5 0.075(3) 0.046(3) 0.065(3) 0.002(2) 0.041(3) 0.006(2)
O4 0.185(7) 0.031(3) 0.089(5) -0.022(3) 0.098(5) -0.041(3)
O60 0.094(4) 0.046(3) 0.053(3) -0.023(2) 0.030(3) -0.021(3)
O63 0.131(5) 0.047(3) 0.065(4) -0.022(3) 0.037(3) -0.047(3)
O19 0.072(3) 0.082(4) 0.043(3) 0.002(3) 0.012(2) -0.042(3)
O21 0.065(3) 0.064(3) 0.056(3) 0.005(3) 0.030(3) 0.004(2)
N1 0.049(3) 0.031(2) 0.041(3) 0.000(2) 0.021(2) -0.008(2)
O6 0.064(3) 0.045(3) 0.055(3) 0.003(2) 0.027(2) 0.009(2)
O15 0.042(2) 0.042(2) 0.074(3) 0.009(3) 0.003(2) -0.0066(19)
O8 0.071(3) 0.073(3) 0.050(3) 0.007(3) 0.016(3) -0.031(3)
N4 0.047(3) 0.033(3) 0.035(3) 0.000(2) 0.019(2) -0.005(2)
O12 0.110(4) 0.038(3) 0.068(3) -0.018(3) 0.032(3) -0.035(3)
O20 0.101(4) 0.050(3) 0.080(4) -0.003(3) 0.057(3) -0.008(3)
O10 0.043(2) 0.045(3) 0.078(4) 0.005(3) 0.008(2) -0.005(2)
O16 0.072(3) 0.070(4) 0.071(4) 0.009(3) -0.002(3) 0.023(3)
O23 0.077(3) 0.084(4) 0.071(4) 0.002(3) 0.037(3) -0.032(3)
C33 0.039(3) 0.031(3) 0.036(3) 0.001(3) 0.012(2) -0.008(2)
O27 0.135(6) 0.107(5) 0.117(6) 0.067(5) 0.062(5) 0.062(4)
O11 0.080(4) 0.069(4) 0.066(4) 0.001(3) 0.005(3) 0.020(3)
C31 0.042(3) 0.029(3) 0.033(3) 0.000(2) 0.016(2) -0.008(2)
C8 0.041(3) 0.027(3) 0.040(3) 0.001(3) 0.014(3) -0.004(2)
O3 0.070(4) 0.109(5) 0.109(5) 0.017(4) 0.040(4) -0.030(3)
C6 0.052(3) 0.034(3) 0.040(3) -0.007(3) 0.021(3) -0.008(3)
O26 0.114(5) 0.081(4) 0.103(5) 0.038(4) 0.039(4) 0.017(4)
C7 0.059(4) 0.037(3) 0.038(3) -0.006(3) 0.026(3) -0.014(3)
C4 0.038(3) 0.023(3) 0.037(3) -0.006(2) 0.012(2) -0.006(2)
C14 0.054(4) 0.039(3) 0.062(4) -0.006(3) 0.030(3) -0.009(3)
C30 0.038(3) 0.027(3) 0.033(3) -0.004(2) 0.010(2) -0.006(2)
O28 0.153(6) 0.074(4) 0.099(5) 0.030(4) 0.071(5) 0.049(4)
O2 0.092(4) 0.087(5) 0.067(4) 0.013(4) 0.006(3) -0.018(3)
C28 0.053(3) 0.036(3) 0.041(3) -0.009(3) 0.019(3) -0.006(3)
C5 0.049(3) 0.026(3) 0.041(3) 0.004(3) 0.021(3) -0.002(2)
C29 0.043(3) 0.035(3) 0.045(4) -0.002(3) 0.017(3) -0.005(2)
C43 0.061(4) 0.034(3) 0.035(3) 0.003(3) 0.024(3) -0.010(3)
C34 0.056(4) 0.039(3) 0.040(3) -0.009(3) 0.023(3) -0.013(3)
C35 0.041(3) 0.040(3) 0.030(3) -0.002(3) 0.015(2) -0.006(2)
C1 0.045(3) 0.028(3) 0.044(4) -0.008(3) 0.015(3) -0.007(2)
C38 0.042(3) 0.044(4) 0.053(4) 0.003(3) 0.019(3) -0.006(3)
C3 0.039(3) 0.027(3) 0.036(3) -0.002(2) 0.015(2) -0.003(2)
C27 0.045(3) 0.032(3) 0.042(4) -0.008(3) 0.012(3) -0.006(2)
C21 0.049(3) 0.034(3) 0.056(4) -0.015(3) 0.015(3) -0.009(3)
C9 0.064(4) 0.034(3) 0.036(3) 0.000(3) 0.021(3) -0.014(3)
O25 0.175(7) 0.080(4) 0.107(5) 0.047(4) 0.080(5) 0.049(5)
C32 0.043(3) 0.031(3) 0.043(4) 0.000(3) 0.012(3) -0.010(2)
C37 0.056(4) 0.051(4) 0.037(3) -0.008(3) 0.018(3) -0.006(3)
C2 0.037(3) 0.032(3) 0.048(4) 0.002(3) 0.014(3) -0.005(2)
C26 0.056(4) 0.040(4) 0.054(4) -0.016(3) 0.016(3) -0.011(3)
C13 0.050(3) 0.037(3) 0.036(3) -0.004(3) 0.021(3) -0.007(3)
C15 0.067(4) 0.047(4) 0.044(4) -0.005(3) 0.019(3) -0.009(3)
C17 0.047(3) 0.045(4) 0.049(4) -0.007(3) 0.014(3) -0.005(3)
C41 0.048(3) 0.049(4) 0.046(4) -0.007(3) 0.019(3) -0.015(3)
O24 0.103(5) 0.115(5) 0.056(4) 0.000(4) 0.005(4) -0.029(4)
C22 0.082(5) 0.054(4) 0.068(5) -0.026(4) 0.023(4) -0.010(4)
C20 0.051(4) 0.080(6) 0.074(5) -0.016(5) 0.024(4) -0.020(4)
C25 0.113(7) 0.060(5) 0.061(5) -0.034(4) 0.029(5) -0.025(5)
C18 0.061(5) 0.085(6) 0.109(7) 0.018(6) 0.043(5) 0.021(4)
C39 0.052(4) 0.045(4) 0.056(4) -0.011(4) 0.013(3) -0.013(3)
C50 0.077(5) 0.044(4) 0.073(5) 0.015(4) 0.029(4) 0.005(4)
C47 0.082(5) 0.046(4) 0.056(5) 0.007(4) 0.013(4) 0.006(4)
C16 0.056(4) 0.045(4) 0.050(4) 0.008(3) 0.019(3) 0.002(3)
C42 0.048(4) 0.093(6) 0.073(6) -0.008(5) 0.019(4) -0.024(4)
C36 0.062(4) 0.048(4) 0.045(4) 0.016(3) 0.015(3) 0.002(3)
C45 0.057(4) 0.056(4) 0.059(5) 0.007(4) 0.025(4) -0.009(3)
C19 0.043(3) 0.046(4) 0.054(4) -0.013(3) 0.020(3) -0.011(3)
C49 0.078(5) 0.117(8) 0.058(5) -0.004(5) 0.011(5) -0.006(5)
C24 0.145(9) 0.087(7) 0.065(6) -0.033(6) 0.035(6) -0.005(6)
C46 0.101(6) 0.042(4) 0.062(5) 0.005(4) 0.026(5) -0.014(4)
C23 0.093(6) 0.083(6) 0.076(6) -0.025(5) 0.033(5) -0.011(5)
C11 0.050(4) 0.082(6) 0.107(7) 0.032(5) 0.033(4) -0.008(4)
C40 0.064(5) 0.082(6) 0.102(7) 0.016(6) 0.015(5) 0.010(4)
C44 0.076(5) 0.074(5) 0.048(4) 0.025(4) 0.015(4) -0.003(4)
C10 0.073(5) 0.065(5) 0.061(5) 0.020(4) 0.022(4) -0.003(4)
C48 0.089(6) 0.098(7) 0.070(6) -0.012(5) 0.023(5) -0.002(5)
O29 0.176(8) 0.123(7) 0.120(7) -0.009(6) 0.042(6) -0.015(6)
O32 0.166(8) 0.260(13) 0.182(10) -0.084(9) 0.068(8) -0.109(8)
O31 0.259(11) 0.146(8) 0.143(8) -0.034(7) 0.107(8) -0.070(8)
O30 0.152(8) 0.209(11) 0.246(12) -0.086(10) 0.092(8) -0.077(7)
C12 0.312(17) 0.067(6) 0.137(10) -0.059(6) 0.172(12) -0.111(9)
O34 0.071(4) 0.106(5) 0.151(7) 0.071(5) 0.043(4) 0.009(3)
O33 0.093(5) 0.098(5) 0.178(8) -0.028(5) 0.067(5) -0.011(4)

loop_
_atom_type_symbol
_atom_type_description
_atom_type_scat_dispersion_real
_atom_type_scat_dispersion_imag
_atom_type_scat_source
C C 0.0033 0.0016 'International Tables Vol C Tables 4.2.6.8 and 6.1.1.4'
H H 0.0000 0.0000 'International Tables Vol C Tables 4.2.6.8 and 6.1.1.4'
N N 0.0061 0.0033 'International Tables Vol C Tables 4.2.6.8 and 6.1.1.4'
O O 0.0106 0.0060 'International Tables Vol C Tables 4.2.6.8 and 6.1.1.4'
Zn Zn 0.2839 1.4301 'International Tables Vol C Tables 4.2.6.8 and 6.1.1.4'

loop_
_geom_angle_atom_site_label_1
_geom_angle_atom_site_label_2
_geom_angle_atom_site_label_3
_geom_angle
O7 Zn2 O6 116.89(19)
O7 Zn2 N2 124.45(19)
O6 Zn2 N2 117.88(19)
O7 Zn2 O1 94.12(17)
O6 Zn2 O1 95.14(18)
N2 Zn2 O1 89.64(17)
O7 Zn2 O9 88.29(17)
O6 Zn2 O9 91.99(19)
N2 Zn2 O9 81.39(17)
O1 Zn2 O9 170.44(16)
O18 Zn3 O21 117.7(2)
O18 Zn3 N3 126.6(2)
O21 Zn3 N3 114.68(19)
O18 Zn3 O14 95.27(17)
O21 Zn3 O14 95.19(18)
N3 Zn3 O14 89.46(16)
O18 Zn3 O17 87.22(17)
O21 Zn3 O17 92.47(19)
N3 Zn3 O17 81.07(17)
O14 Zn3 O17 169.69(16)
O8 Zn1 O5 118.5(2)
O8 Zn1 N1 117.4(2)
O5 Zn1 N1 122.6(2)
O8 Zn1 O1 97.02(19)
O5 Zn1 O1 96.01(18)
N1 Zn1 O1 89.46(17)
O8 Zn1 O4 90.1(2)
O5 Zn1 O4 89.1(2)
N1 Zn1 O4 78.6(2)
O1 Zn1 O4 168.0(2)
O19 Zn4 O20 119.5(2)
O19 Zn4 N4 124.3(2)
O20 Zn4 N4 115.1(2)
O19 Zn4 O14 95.56(18)
O20 Zn4 O14 95.07(18)
N4 Zn4 O14 89.83(17)
O19 Zn4 O22 86.8(2)
O20 Zn4 O22 94.0(2)
N4 Zn4 O22 79.21(19)
O14 Zn4 O22 168.02(19)
C4 O1 Zn2 130.1(3)
C4 O1 Zn1 129.1(4)
Zn2 O1 Zn1 100.52(16)
C30 O14 Zn3 129.7(3)
C30 O14 Zn4 129.4(3)
Zn3 O14 Zn4 100.15(16)
C37 O17 Zn3 108.9(3)
C41 O18 Zn3 132.6(4)
C19 O7 Zn2 129.9(4)
C15 O9 Zn2 108.7(4)
C21 O13 C22 118.8(5)
C8 N2 C13 119.6(5)
C8 N2 Zn2 125.8(4)
C13 N2 Zn2 114.4(3)
C33 N3 C35 120.0(5)
C33 N3 Zn3 125.4(4)
C35 N3 Zn3 114.0(3)
C46 O22 Zn4 109.6(4)
C17 O5 Zn1 128.0(5)
C12 O4 Zn1 113.1(5)
C26 O60 C25 118.4(5)
C41 O19 Zn4 131.1(4)
C39 O21 Zn3 132.1(5)
C7 N1 C9 118.7(5)
C7 N1 Zn1 126.1(4)
C9 N1 Zn1 115.2(4)
C17 O6 Zn2 135.4(4)
C19 O8 Zn1 132.1(4)
C34 N4 C43 118.4(5)
C34 N4 Zn4 126.0(4)
C43 N4 Zn4 115.3(4)
C39 O20 Zn4 131.4(5)
N3 C33 C31 128.5(5)
C32 C31 C30 119.3(5)
C32 C31 C33 115.4(5)
C30 C31 C33 125.3(5)
N2 C8 C3 127.7(5)
C1 C6 C5 122.1(6)
N1 C7 C5 128.0(5)
O1 C4 C5 121.2(5)
O1 C4 C3 120.7(5)
C5 C4 C3 118.1(5)
O10 C14 C13 110.3(5)
O14 C30 C31 121.3(5)
O14 C30 C29 121.1(5)
C31 C30 C29 117.6(5)
C27 C28 C29 121.4(6)
C6 C5 C4 119.8(5)
C6 C5 C7 115.1(5)
C4 C5 C7 125.1(5)
C28 C29 C30 120.3(5)
C28 C29 C34 114.4(5)
C30 C29 C34 125.3(5)
N4 C43 C45 106.1(5)
N4 C43 C46 106.5(5)
C45 C43 C46 114.3(6)
N4 C43 C44 113.1(5)
C45 C43 C44 113.6(6)
C46 C43 C44 103.2(6)
N4 C34 C29 127.9(6)
N3 C35 C37 107.4(4)
N3 C35 C36 114.3(5)
C37 C35 C36 109.8(5)
N3 C35 C38 107.9(5)
C37 C35 C38 109.1(5)
C36 C35 C38 108.2(5)
C6 C1 C2 118.4(5)
C6 C1 C21 121.0(6)
C2 C1 C21 120.6(5)
O15 C38 C35 109.9(5)
C2 C3 C4 119.0(5)
C2 C3 C8 115.1(5)
C4 C3 C8 125.9(5)
C28 C27 C32 118.7(5)
C28 C27 C26 121.4(6)
C32 C27 C26 119.8(5)
O12 C21 O13 123.9(6)
O12 C21 C1 124.0(6)
O13 C21 C1 112.1(5)
N1 C9 C12 106.8(5)
N1 C9 C11 109.1(5)
C12 C9 C11 111.4(7)
N1 C9 C10 112.4(5)
C12 C9 C10 105.5(8)
C11 C9 C10 111.5(6)
C27 C32 C31 122.7(5)
O17 C37 C35 111.4(5)
C1 C2 C3 122.6(5)
O63 C26 O60 124.0(6)
O63 C26 C27 124.2(7)
O60 C26 C27 111.7(5)
N2 C13 C15 107.0(5)
N2 C13 C16 114.0(5)
C15 C13 C16 110.0(5)
N2 C13 C14 108.5(5)
C15 C13 C14 108.9(5)
C16 C13 C14 108.4(5)
O9 C15 C13 112.1(5)
O6 C17 O5 124.8(6)
O6 C17 C18 117.7(6)
O5 C17 C18 117.4(7)
O19 C41 O18 125.3(6)
O19 C41 C42 118.1(6)
O18 C41 C42 116.6(6)
O13 C22 C23 106.3(6)
O60 C25 C24 106.7(6)
O21 C39 O20 125.2(7)
O21 C39 C40 118.2(7)
O20 C39 C40 116.6(7)
O26 C50 O25 119.1(8)
O26 C50 C49 119.4(8)
O25 C50 C49 121.5(8)
O28 C47 O27 119.6(8)
O28 C47 C48 122.5(8)
O27 C47 C48 117.8(8)
O11 C16 C13 112.2(5)
O16 C36 C35 112.4(5)
O23 C45 C43 111.4(6)
O8 C19 O7 125.6(6)
O8 C19 C20 119.3(6)
O7 C19 C20 115.1(6)
O22 C46 C43 110.7(6)
O3 C11 C9 110.7(6)
O24 C44 C43 117.0(7)
O2 C10 C9 116.3(6)
O4 C12 C9 121.3(7)

loop_
_geom_bond_atom_site_label_1
_geom_bond_atom_site_label_2
_geom_bond_distance
Zn2 O7 1.966(4)
Zn2 O6 1.969(4)
Zn2 N2 2.026(4)
Zn2 O1 2.076(4)
Zn2 O9 2.113(4)
Zn3 O18 1.961(4)
Zn3 O21 1.961(5)
Zn3 N3 2.029(4)
Zn3 O14 2.080(4)
Zn3 O17 2.128(4)
Zn1 O8 1.935(5)
Zn1 O5 1.969(4)
Zn1 N1 2.006(5)
Zn1 O1 2.077(4)
Zn1 O4 2.104(5)
Zn4 O19 1.962(5)
Zn4 O20 1.969(5)
Zn4 N4 2.009(5)
Zn4 O14 2.085(4)
Zn4 O22 2.109(5)
O1 C4 1.306(6)
O14 C30 1.302(6)
O17 C37 1.429(7)
O18 C41 1.252(7)
O7 C19 1.267(7)
O9 C15 1.428(7)
O13 C21 1.324(8)
O13 C22 1.445(8)
N2 C8 1.283(7)
N2 C13 1.480(7)
N3 C33 1.278(7)
N3 C35 1.477(7)
O22 C46 1.351(9)
O5 C17 1.262(7)
O4 C12 1.200(9)
O60 C26 1.330(8)
O60 C25 1.451(8)
O63 C26 1.202(8)
O19 C41 1.234(8)
O21 C39 1.233(8)
N1 C7 1.275(7)
N1 C9 1.490(7)
O6 C17 1.238(8)
O15 C38 1.408(7)
O8 C19 1.243(8)
N4 C34 1.278(7)
N4 C43 1.487(7)
O12 C21 1.208(7)
O20 C39 1.249(8)
O10 C14 1.404(7)
O16 C36 1.402(8)
O23 C45 1.434(7)
C33 C31 1.443(7)
O27 C47 1.252(9)
O11 C16 1.401(7)
C31 C32 1.385(7)
C31 C30 1.429(7)
C8 C3 1.452(7)
O3 C11 1.429(8)
C6 C1 1.380(8)
C6 C5 1.393(8)
O26 C50 1.236(9)
C7 C5 1.450(7)
C4 C5 1.422(8)
C4 C3 1.433(7)
C14 C13 1.531(8)
C30 C29 1.432(8)
O28 C47 1.236(9)
O2 C10 1.355(9)
C28 C27 1.383(8)
C28 C29 1.387(8)
C29 C34 1.459(8)
C43 C45 1.514(9)
C43 C46 1.523(9)
C43 C44 1.532(9)
C35 C37 1.517(8)
C35 C36 1.531(8)
C35 C38 1.539(8)
C1 C2 1.383(8)
C1 C21 1.475(8)
C3 C2 1.391(7)
C27 C32 1.385(8)
C27 C26 1.486(8)
C9 C12 1.492(10)
C9 C11 1.519(9)
C9 C10 1.523(9)
O25 C50 1.246(9)
C13 C15 1.521(8)
C13 C16 1.526(8)
C17 C18 1.487(9)
C41 C42 1.513(9)
O24 C44 1.359(10)
C22 C23 1.505(11)
C20 C19 1.512(9)
C25 C24 1.481(11)
C39 C40 1.483(10)
C50 C49 1.463(11)
C47 C48 1.456(11)

loop_
_geom_hbond_atom_site_label_D
_geom_hbond_atom_site_label_H
_geom_hbond_atom_site_label_A
_geom_hbond_distance_DH
_geom_hbond_distance_HA
_geom_hbond_distance_DA
_geom_hbond_angle_DHA
_geom_hbond_site_symmetry_A
O16 H16 O11 0.82 2.04 2.714(8) 139.8 1_556
O11 H11 O16 0.82 1.95 2.714(8) 155.0 1_554
C34 HE O24 0.93 2.28 2.943(9) 128.1 .
O31 H1BA O11 0.85 2.17 2.906(10) 144.5 .
O15 H O27 0.82 1.80 2.615(7) 176.3 3_666
O10 H10 O26 0.82 1.84 2.655(8) 170.6 .
O23 HB O25 0.82 2.20 2.967(10) 155.6 3_766
C33 HC O15 0.93 2.58 3.480(7) 164.0 3_667
C8 H8 O10 0.93 2.62 3.524(7) 165.3 3_766
O3 H3 O33 0.82 2.24 2.910(9) 138.6 .
C7 H7 O2 0.93 2.45 2.994(9) 117.6 .
O2 H2 O27 0.82 2.56 3.308(9) 152.0 1_556
O24 HJ O32 0.82 2.02 2.773(13) 153.1 3_666
C16 H16A O10 0.97 2.63 3.491(8) 148.6 3_766
C36 HQ O15 0.97 2.62 3.530(9) 156.9 3_667
C49 HV O18 0.96 2.61 3.463(10) 148.7 3_767
C11 H11A O27 0.97 2.64 3.410(13) 136.9 1_556
C48 H6AA O7 0.96 2.61 3.516(10) 157.6 .
O29 H7AA O30 0.85 2.03 2.852(14) 162.1 .
O29 H8AA O16 0.85 2.07 2.694(9) 129.4 .
O32 H9AA O63 0.85 2.28 2.898(7) 130.2 .
O31 H2BA O26 0.85 1.95 2.800(9) 176.6 3_766
O34 H3BA O23 0.85 2.03 2.836(9) 158.4 2_746
O34 H4BA O5 0.85 2.14 2.963(7) 163.4 .
O17 H7BA O33 0.848(10) 1.88(15) 2.64(6) 149(19) 3_667
O9 H9 O34 0.851(10) 1.80(3) 2.641(7) 169(12) 4_565
O15 H O27 0.82 1.80 2.615(7) 176.3 3_666
O10 H10 O26 0.82 1.84 2.655(8) 170.6 .
O16 H16 O11 0.82 2.04 2.714(8) 139.8 1_556
O23 HB O25 0.82 2.20 2.967(10) 155.6 3_766
C33 HC O15 0.93 2.58 3.480(7) 164.0 3_667
O11 H11 O16 0.82 1.95 2.714(8) 155.0 1_554
C8 H8 O10 0.93 2.62 3.524(7) 165.3 3_766
O3 H3 O33 0.82 2.24 2.910(9) 138.6 .
C7 H7 O2 0.93 2.45 2.994(9) 117.6 .
O2 H2 O27 0.82 2.56 3.308(9) 152.0 1_556
C34 HE O24 0.93 2.28 2.943(9) 128.1 .
O24 HJ O32 0.82 2.02 2.773(13) 153.1 3_666
C16 H16A O10 0.97 2.63 3.491(8) 148.6 3_766
C36 HQ O15 0.97 2.62 3.530(9) 156.9 3_667
C49 HV O18 0.96 2.61 3.463(10) 148.7 3_767
C11 H11A O27 0.97 2.64 3.410(13) 136.9 1_556
C48 H6AA O7 0.96 2.61 3.516(10) 157.6 .
O29 H7AA O30 0.85 2.03 2.852(14) 162.1 .
O29 H8AA O16 0.85 2.07 2.694(9) 129.4 .
O32 H9AA O63 0.85 2.28 2.898(7) 130.2 .
O31 H1BA O11 0.85 2.17 2.906(10) 144.5 .
O31 H2BA O26 0.85 1.95 2.800(9) 176.6 3_766
O34 H3BA O23 0.85 2.03 2.836(9) 158.4 2_746
O34 H4BA O5 0.85 2.14 2.963(7) 163.4 .
O17 H7BA O33 0.848(10) 1.88(15) 2.64(6) 149(19) 3_667
O9 H9 O34 0.851(10) 1.80(3) 2.641(7) 169(12) 4_565

loop_
_geom_torsion_atom_site_label_1
_geom_torsion_atom_site_label_2
_geom_torsion_atom_site_label_3
_geom_torsion_atom_site_label_4
_geom_torsion
C35 N3 C33 C31 175.3(5)
Zn3 N3 C33 C31 5.0(8)
N3 C33 C31 C32 178.3(6)
N3 C33 C31 C30 -4.9(9)
C13 N2 C8 C3 -177.5(5)
Zn2 N2 C8 C3 -2.6(8)
C9 N1 C7 C5 -180.0(6)
Zn1 N1 C7 C5 -0.6(10)
Zn2 O1 C4 C5 178.3(4)
Zn1 O1 C4 C5 -9.0(8)
Zn2 O1 C4 C3 -0.6(8)
Zn1 O1 C4 C3 172.1(4)
Zn3 O14 C30 C31 -5.4(8)
Zn4 O14 C30 C31 -172.9(4)
Zn3 O14 C30 C29 175.7(4)
Zn4 O14 C30 C29 8.3(8)
C32 C31 C30 O14 -178.5(5)
C33 C31 C30 O14 4.8(9)
C32 C31 C30 C29 0.4(8)
C33 C31 C30 C29 -176.3(5)
C1 C6 C5 C4 0.2(9)
C1 C6 C5 C7 -178.7(6)
O1 C4 C5 C6 179.9(5)
C3 C4 C5 C6 -1.2(8)
O1 C4 C5 C7 -1.4(9)
C3 C4 C5 C7 177.5(5)
N1 C7 C5 C6 -174.5(6)
N1 C7 C5 C4 6.7(11)
C27 C28 C29 C30 -0.3(9)
C27 C28 C29 C34 -178.3(6)
O14 C30 C29 C28 178.3(5)
C31 C30 C29 C28 -0.6(8)
O14 C30 C29 C34 -3.9(9)
C31 C30 C29 C34 177.2(5)
C34 N4 C43 C45 -72.5(7)
Zn4 N4 C43 C45 101.8(5)
C34 N4 C43 C46 165.3(6)
Zn4 N4 C43 C46 -20.5(6)
C34 N4 C43 C44 52.7(8)
Zn4 N4 C43 C44 -133.1(5)
C43 N4 C34 C29 -178.9(6)
Zn4 N4 C34 C29 7.5(9)
C28 C29 C34 N4 173.3(6)
C30 C29 C34 N4 -4.6(10)
C33 N3 C35 C37 157.2(5)
Zn3 N3 C35 C37 -31.4(5)
C33 N3 C35 C36 35.1(7)
Zn3 N3 C35 C36 -153.5(4)
C33 N3 C35 C38 -85.3(6)
Zn3 N3 C35 C38 86.1(5)
C5 C6 C1 C2 0.6(9)
C5 C6 C1 C21 -177.1(5)
N3 C35 C38 O15 67.2(6)
C37 C35 C38 O15 -176.4(5)
C36 C35 C38 O15 -57.0(6)
O1 C4 C3 C2 -179.6(5)
C5 C4 C3 C2 1.4(8)
O1 C4 C3 C8 -1.1(9)
C5 C4 C3 C8 180.0(5)
N2 C8 C3 C2 -178.5(5)
N2 C8 C3 C4 2.9(9)
C29 C28 C27 C32 1.3(9)
C29 C28 C27 C26 178.2(6)
C22 O13 C21 O12 -0.3(10)
C22 O13 C21 C1 178.0(6)
C6 C1 C21 O12 -177.2(7)
C2 C1 C21 O12 5.2(10)
C6 C1 C21 O13 4.5(8)
C2 C1 C21 O13 -173.1(5)
C7 N1 C9 C12 178.9(8)
Zn1 N1 C9 C12 -0.5(9)
C7 N1 C9 C11 58.4(8)
Zn1 N1 C9 C11 -121.0(5)
C7 N1 C9 C10 -65.8(8)
Zn1 N1 C9 C10 114.7(5)
C28 C27 C32 C31 -1.6(9)
C26 C27 C32 C31 -178.5(6)
C30 C31 C32 C27 0.7(9)
C33 C31 C32 C27 177.7(5)
Zn3 O17 C37 C35 -38.4(5)
N3 C35 C37 O17 46.0(6)
C36 C35 C37 O17 170.9(5)
C38 C35 C37 O17 -70.7(6)
C6 C1 C2 C3 -0.3(9)
C21 C1 C2 C3 177.4(5)
C4 C3 C2 C1 -0.7(8)
C8 C3 C2 C1 -179.4(5)
C25 O60 C26 O63 1.0(11)
C25 O60 C26 C27 -177.8(6)
C28 C27 C26 O63 -179.9(7)
C32 C27 C26 O63 -3.0(10)
C28 C27 C26 O60 -1.1(9)
C32 C27 C26 O60 175.8(6)
C8 N2 C13 C15 -155.7(5)
Zn2 N2 C13 C15 28.8(6)
C8 N2 C13 C16 -33.9(7)
Zn2 N2 C13 C16 150.6(4)
C8 N2 C13 C14 87.0(6)
Zn2 N2 C13 C14 -88.5(5)
O10 C14 C13 N2 -67.7(6)
O10 C14 C13 C15 176.2(5)
O10 C14 C13 C16 56.6(7)
Zn2 O9 C15 C13 39.0(6)
N2 C13 C15 O9 -44.7(7)
C16 C13 C15 O9 -169.0(5)
C14 C13 C15 O9 72.3(6)
Zn2 O6 C17 O5 7.4(11)
Zn2 O6 C17 C18 -172.9(5)
Zn1 O5 C17 O6 3.5(10)
Zn1 O5 C17 C18 -176.3(5)
Zn4 O19 C41 O18 -0.7(12)
Zn4 O19 C41 C42 177.2(5)
Zn3 O18 C41 O19 3.2(11)
Zn3 O18 C41 C42 -174.7(5)
C21 O13 C22 C23 176.5(6)
C26 O60 C25 C24 -176.8(7)
Zn3 O21 C39 O20 -9.7(11)
Zn3 O21 C39 C40 170.4(5)
Zn4 O20 C39 O21 9.5(11)
Zn4 O20 C39 C40 -170.6(5)
N2 C13 C16 O11 -51.9(7)
C15 C13 C16 O11 68.2(7)
C14 C13 C16 O11 -172.9(5)
N3 C35 C36 O16 57.6(7)
C37 C35 C36 O16 -63.2(7)
C38 C35 C36 O16 177.8(5)
N4 C43 C45 O23 -173.5(5)
C46 C43 C45 O23 -56.4(8)
C44 C43 C45 O23 61.7(8)
Zn1 O8 C19 O7 12.6(11)
Zn1 O8 C19 C20 -167.0(5)
Zn2 O7 C19 O8 -1.4(10)
Zn2 O7 C19 C20 178.2(4)
Zn4 O22 C46 C43 -46.2(7)
N4 C43 C46 O22 43.8(8)
C45 C43 C46 O22 -73.1(8)
C44 C43 C46 O22 163.1(6)
N1 C9 C11 O3 175.7(6)
C12 C9 C11 O3 58.0(9)
C10 C9 C11 O3 -59.6(9)
N4 C43 C44 O24 -69.2(8)
C45 C43 C44 O24 51.8(8)
C46 C43 C44 O24 176.2(7)
N1 C9 C10 O2 66.9(8)
C12 C9 C10 O2 -177.2(7)
C11 C9 C10 O2 -56.1(8)
Zn1 O4 C12 C9 -26.2(16)
N1 C9 C12 O4 18.3(16)
C11 C9 C12 O4 137.4(13)
C10 C9 C12 O4 -101.5(13)
